data_1565674
loop_
_publ_author_name
'Tian, Ya-Ming'
'Wang, Huaiju'
'Ritu, ?'
'K\"onig, Burkhard'

_publ_section_title
;
 Photocatalytic synthesis of tetra-substituted furans promoted by carbon
 dioxide.
;
_journal_issue 1
_journal_name_full 'Chemical science'
_journal_page_first 241
_journal_page_last 246
_journal_paper_doi 10.1039/d1sc06403g
_journal_volume 13
_journal_year 2021
_chemical_formula_moiety 'C20 H16 O3'
_chemical_formula_sum 'C20 H16 O3'
_chemical_formula_weight 304.33
_space_group_crystal_system monoclinic
_space_group_IT_number 14
_space_group_name_Hall '-P 2yn'
_space_group_name_H-M_alt 'P 1 21/n 1'
_atom_sites_solution_hydrogens geom
_atom_sites_solution_primary dual
_audit_creation_date 2021-03-01
_audit_creation_method
;
Olex2 1.3-alpha
(compiled 2020.11.12 svn.r5f609507 for OlexSys, GUI svn.r6272)
;
_audit_update_record
;
2021-10-01 deposited with the CCDC.	2021-12-06 downloaded from the CCDC.
;
_cell_angle_alpha 90
_cell_angle_beta 95.3790(10)
_cell_angle_gamma 90
_cell_formula_units_Z 4
_cell_length_a 7.53430(10)
_cell_length_b 17.21120(10)
_cell_length_c 11.54650(10)
_cell_measurement_reflns_used 11229
_cell_measurement_temperature 123.00(10)
_cell_measurement_theta_max 73.1320
_cell_measurement_theta_min 3.7910
_cell_volume 1490.69(3)
_computing_cell_refinement 'CrysAlisPro 1.171.41.93a (Rigaku OD, 2020)'
_computing_data_collection 'CrysAlisPro 1.171.41.93a (Rigaku OD, 2020)'
_computing_data_reduction 'CrysAlisPro 1.171.41.93a (Rigaku OD, 2020)'
_computing_molecular_graphics 'Olex2 1.3-alpha (Dolomanov et al., 2009)'
_computing_publication_material 'Olex2 1.3-alpha (Dolomanov et al., 2009)'
_computing_structure_refinement 'SHELXL 2018/3 (Sheldrick, 2015)'
_computing_structure_solution 'SHELXT 2018/2 (Sheldrick, 2018)'
_diffrn_ambient_environment N~2~
_diffrn_ambient_temperature 123.00(10)
_diffrn_detector 'Hybrid Pixel Array Detector'
_diffrn_detector_area_resol_mean 10.0000
_diffrn_detector_type 'HyPix-Arc 150'
_diffrn_measured_fraction_theta_full 0.999
_diffrn_measured_fraction_theta_max 0.976
_diffrn_measurement_details
;
List of Runs (angles in degrees, time in seconds):

  # Type    Start    End  Width  t~exp~   \w     \q     \k     \f   Frames
#--------------------------------------------------------------------------
  1  \w     45.00 106.00   0.50    0.60    --   75.27   0.00  90.00  122
  2  \w     44.00 106.00   0.50    0.60    --   75.27   0.00 150.00  124
  3  \w     30.00  95.00   0.50    0.50    --   62.53   0.00 -30.00  130
  4  \w     46.00 106.00   0.50    0.60    --   75.27   0.00  30.00  120
  5  \w     66.00 107.00   0.50    0.60    --   75.27   0.00 -30.00   82
  6  \w     36.00 103.00   0.50    0.50    --   62.53  15.00-150.00  134
  7  \w    -92.00 -66.00   0.50    0.50    --  -68.34 125.00 -30.00   52
  8  \w    -92.00 -29.00   0.50    0.50    --  -68.34 125.00-150.00  126
  9  \w    -92.00 -29.00   0.50    0.50    --  -68.34 125.00  90.00  126
 10  \w    -92.00 -29.00   0.50    0.50    --  -68.34 125.00 150.00  126
 11  \w   -101.00 -36.00   0.50    0.50    --  -68.34   0.00  60.00  130
 12  \w    -97.00 -32.00   0.50    0.50    --  -64.39   0.00   0.00  130
 13  \w   -102.00 -42.00   0.50    0.50    --  -68.34 -15.00 -30.00  120
 14  \w   -101.00 -36.00   0.50    0.50    --  -68.34   0.00-120.00  130
 15  \w     36.00  98.00   0.50    0.60    --   75.27-125.00  30.00  124
 16  \w     24.00  86.00   0.50    0.50    --   62.53-125.00   0.00  124
 17  \w     35.00  61.00   0.50    0.50    --   72.38-125.00   0.00   52
 18  \w     36.00  99.00   0.50    0.60    --   75.27-125.00-150.00  126
 19  \w     36.00  99.00   0.50    0.60    --   75.27-125.00 -30.00  126
 20  \w     71.00  96.00   0.50    0.50    --   72.38-125.00   0.00   50
 21  \w     36.00  64.00   0.50    0.60    --   75.27-125.00  90.00   56
 22  \w     37.00  65.00   0.50    0.60    --   75.27-125.00 150.00   56
 23  \w     74.00  99.00   0.50    0.60    --   75.27-125.00 150.00   50
 24  \w     74.00  99.00   0.50    0.60    --   75.27-125.00  90.00   50
 25  \w     36.00  99.00   0.50    0.60    --   75.27-125.00 -90.00  126
;
_diffrn_measurement_device 'four-circle diffractometer'
_diffrn_measurement_device_type 'XtaLAB Synergy R, DW system, HyPix-Arc 150'
_diffrn_measurement_method '\w scans'
_diffrn_orient_matrix_type 'CrysAlisPro convention (1999,Acta A55,543-557)'
_diffrn_orient_matrix_UB_11 -0.0539185000
_diffrn_orient_matrix_UB_12 0.0177427000
_diffrn_orient_matrix_UB_13 0.1227395000
_diffrn_orient_matrix_UB_21 0.0830029000
_diffrn_orient_matrix_UB_22 0.0815684000
_diffrn_orient_matrix_UB_23 -0.0053830000
_diffrn_orient_matrix_UB_31 -0.1798880000
_diffrn_orient_matrix_UB_32 0.0323433000
_diffrn_orient_matrix_UB_33 -0.0535644000
_diffrn_radiation_monochromator mirror
_diffrn_radiation_probe x-ray
_diffrn_radiation_type 'Cu K\a'
_diffrn_radiation_wavelength 1.54184
_diffrn_reflns_av_R_equivalents 0.0159
_diffrn_reflns_av_unetI/netI 0.0102
_diffrn_reflns_Laue_measured_fraction_full 0.999
_diffrn_reflns_Laue_measured_fraction_max 0.976
_diffrn_reflns_limit_h_max 6
_diffrn_reflns_limit_h_min -9
_diffrn_reflns_limit_k_max 20
_diffrn_reflns_limit_k_min -20
_diffrn_reflns_limit_l_max 13
_diffrn_reflns_limit_l_min -14
_diffrn_reflns_number 16491
_diffrn_reflns_point_group_measured_fraction_full 0.999
_diffrn_reflns_point_group_measured_fraction_max 0.976
_diffrn_reflns_theta_full 67.684
_diffrn_reflns_theta_max 73.045
_diffrn_reflns_theta_min 4.626
_diffrn_source 'Rotating-anode X-ray tube'
_diffrn_source_type 'Rigaku (Cu) X-ray Source'
_exptl_absorpt_coefficient_mu 0.730
_exptl_absorpt_correction_T_max 1.000
_exptl_absorpt_correction_T_min 0.831
_exptl_absorpt_correction_type gaussian
_exptl_absorpt_process_details
;
CrysAlisPro 1.171.41.93a (Rigaku Oxford Diffraction, 2020)
Numerical absorption correction based on gaussian integration over
a multifaceted crystal model
Empirical absorption correction using spherical harmonics,
implemented in SCALE3 ABSPACK scaling algorithm.
;
_exptl_crystal_colour 'clear colourless'
_exptl_crystal_colour_lustre clear
_exptl_crystal_colour_primary colourless
_exptl_crystal_density_diffrn 1.356
_exptl_crystal_description prism
_exptl_crystal_F_000 640
_exptl_crystal_size_max 0.127
_exptl_crystal_size_mid 0.093
_exptl_crystal_size_min 0.042
_refine_diff_density_max 0.245
_refine_diff_density_min -0.208
_refine_diff_density_rms 0.037
_refine_ls_extinction_method none
_refine_ls_goodness_of_fit_ref 1.037
_refine_ls_hydrogen_treatment constr
_refine_ls_matrix_type full
_refine_ls_number_parameters 210
_refine_ls_number_reflns 2918
_refine_ls_number_restraints 0
_refine_ls_restrained_S_all 1.037
_refine_ls_R_factor_all 0.0331
_refine_ls_R_factor_gt 0.0317
_refine_ls_shift/su_max 0.001
_refine_ls_shift/su_mean 0.000
_refine_ls_structure_factor_coef Fsqd
_refine_ls_weighting_details 'w=1/[\s^2^(Fo^2^)+(0.0399P)^2^+0.5646P] where P=(Fo^2^+2Fc^2^)/3'
_refine_ls_weighting_scheme calc
_refine_ls_wR_factor_gt 0.0813
_refine_ls_wR_factor_ref 0.0822
_reflns_Friedel_coverage 0.000
_reflns_number_gt 2764
_reflns_number_total 2918
_reflns_threshold_expression 'I > 2\s(I)'
_cod_data_source_file d1sc06403g2.cif
_cod_data_source_block u020
_cod_depositor_comments 'Adding full bibliography for 1565674.cif.'
_cod_database_code 1565674
_shelx_shelxl_version_number 2018/3
_chemical_oxdiff_formula 'C20 H16 O3'
_chemical_oxdiff_usercomment Tian_Koenig_TYM-211220
_shelx_space_group_comment
;
The symmetry employed for this shelxl refinement is uniquely defined
by the following loop, which should always be used as a source of
symmetry information in preference to the above space-group names.
They are only intended as comments.
;
_shelx_estimated_absorpt_t_max 0.970
_shelx_estimated_absorpt_t_min 0.913
_reflns_odcompleteness_completeness 99.86
_reflns_odcompleteness_iscentric 1
_reflns_odcompleteness_theta 66.97
_olex2_refinement_description
;
1. Fixed Uiso
 At 1.2 times of:
  All C(H) groups
 At 1.5 times of:
  All C(H,H,H) groups
2.a Aromatic/amide H refined with riding coordinates:
 C14(H14), C7(H7), C18(H18), C15(H15), C9(H9), C17(H17), C11(H11), C10(H10),
 C8(H8), C16(H16)
2.b Idealised Me refined as rotating group:
 C20(H20A,H20B,H20C), C1(H1A,H1B,H1C)
;
_olex2_date_sample_data_collection 2021-02-25
_olex2_date_sample_submission 2021-02-22
_olex2_submission_original_sample_id TYM-211220
_olex2_submission_special_instructions 'No special instructions were received'
_oxdiff_exptl_absorpt_empirical_details
;
Empirical correction (ABSPACK) includes:
- Absorption correction using spherical harmonics
- Frame scaling
;
_oxdiff_exptl_absorpt_empirical_full_max 1.209
_oxdiff_exptl_absorpt_empirical_full_min 0.861

loop_
_space_group_symop_operation_xyz
'x, y, z'
'-x+1/2, y+1/2, -z+1/2'
'-x, -y, -z'
'x-1/2, -y-1/2, z-1/2'

loop_
_atom_site_label
_atom_site_type_symbol
_atom_site_fract_x
_atom_site_fract_y
_atom_site_fract_z
_atom_site_U_iso_or_equiv
_atom_site_adp_type
_atom_site_occupancy
_atom_site_site_symmetry_order
_atom_site_calc_flag
_atom_site_refinement_flags_posn
_atom_site_refinement_flags_adp
_atom_site_refinement_flags_occupancy
_atom_site_disorder_assembly
_atom_site_disorder_group
O3 O 0.72882(9) 0.46909(4) 0.44606(6) 0.01781(17) Uani 1 1 d . . . . .
O2 O 1.03743(10) 0.56501(5) 0.75374(7) 0.02666(19) Uani 1 1 d . . . . .
O1 O 0.90918(12) 0.39079(5) 0.81178(7) 0.0291(2) Uani 1 1 d . . . . .
C3 C 0.83163(13) 0.41859(6) 0.61656(9) 0.0172(2) Uani 1 1 d . . . . .
C13 C 0.75514(14) 0.56238(6) 0.82673(9) 0.0178(2) Uani 1 1 d . . . . .
C5 C 0.75522(13) 0.53008(6) 0.52376(9) 0.0172(2) Uani 1 1 d . . . . .
C4 C 0.81774(13) 0.50173(6) 0.62976(9) 0.0171(2) Uani 1 1 d . . . . .
C19 C 0.77756(13) 0.40228(6) 0.50274(9) 0.0174(2) Uani 1 1 d . . . . .
C12 C 0.88204(14) 0.54481(6) 0.73923(9) 0.0181(2) Uani 1 1 d . . . . .
C6 C 0.71095(13) 0.60680(6) 0.47503(9) 0.0181(2) Uani 1 1 d . . . . .
C14 C 0.57139(14) 0.56204(6) 0.79722(9) 0.0203(2) Uani 1 1 d . . . . .
H14 H 0.525090 0.548743 0.720416 0.024 Uiso 1 1 calc R U . . .
C2 C 0.88706(14) 0.36538(6) 0.71256(9) 0.0197(2) Uani 1 1 d . . . . .
C7 C 0.72006(15) 0.67337(6) 0.54491(9) 0.0222(2) Uani 1 1 d . . . . .
H7 H 0.759119 0.669156 0.625308 0.027 Uiso 1 1 calc R U . . .
C18 C 0.82262(14) 0.58132(6) 0.94030(9) 0.0205(2) Uani 1 1 d . . . . .
H18 H 0.947690 0.581754 0.960867 0.025 Uiso 1 1 calc R U . . .
C20 C 0.76301(15) 0.33071(6) 0.43001(9) 0.0220(2) Uani 1 1 d . . . . .
H20A H 0.710032 0.343754 0.351656 0.033 Uiso 1 1 calc R U . . .
H20B H 0.687448 0.292704 0.465183 0.033 Uiso 1 1 calc R U . . .
H20C H 0.881965 0.308586 0.425307 0.033 Uiso 1 1 calc R U . . .
C15 C 0.45573(15) 0.58109(7) 0.87984(10) 0.0240(2) Uani 1 1 d . . . . .
H15 H 0.330650 0.581541 0.859321 0.029 Uiso 1 1 calc R U . . .
C9 C 0.61522(15) 0.75272(6) 0.38063(10) 0.0247(2) Uani 1 1 d . . . . .
H9 H 0.581963 0.802064 0.348736 0.030 Uiso 1 1 calc R U . . .
C17 C 0.70693(16) 0.59941(7) 1.02256(10) 0.0246(2) Uani 1 1 d . . . . .
H17 H 0.752632 0.611839 1.099814 0.030 Uiso 1 1 calc R U . . .
C11 C 0.65513(15) 0.61488(6) 0.35645(9) 0.0228(2) Uani 1 1 d . . . . .
H11 H 0.650237 0.570586 0.307164 0.027 Uiso 1 1 calc R U . . .
C1 C 0.91527(16) 0.28081(6) 0.68751(10) 0.0248(2) Uani 1 1 d . . . . .
H1A H 0.966182 0.254771 0.758466 0.037 Uiso 1 1 calc R U . . .
H1B H 0.997244 0.275769 0.626864 0.037 Uiso 1 1 calc R U . . .
H1C H 0.800779 0.256763 0.660857 0.037 Uiso 1 1 calc R U . . .
C10 C 0.60694(16) 0.68724(7) 0.31056(10) 0.0256(2) Uani 1 1 d . . . . .
H10 H 0.567850 0.691900 0.230215 0.031 Uiso 1 1 calc R U . . .
C8 C 0.67262(16) 0.74549(6) 0.49796(10) 0.0247(2) Uani 1 1 d . . . . .
H8 H 0.679458 0.790204 0.546413 0.030 Uiso 1 1 calc R U . . .
C16 C 0.52358(16) 0.59944(7) 0.99232(10) 0.0257(2) Uani 1 1 d . . . . .
H16 H 0.444633 0.612080 1.048999 0.031 Uiso 1 1 calc R U . . .

loop_
_atom_site_aniso_label
_atom_site_aniso_U_11
_atom_site_aniso_U_22
_atom_site_aniso_U_33
_atom_site_aniso_U_23
_atom_site_aniso_U_13
_atom_site_aniso_U_12
O3 0.0226(4) 0.0152(4) 0.0153(3) -0.0011(3) -0.0004(3) -0.0001(3)
O2 0.0220(4) 0.0338(5) 0.0240(4) -0.0076(3) 0.0015(3) -0.0060(3)
O1 0.0431(5) 0.0247(4) 0.0180(4) 0.0011(3) -0.0045(3) 0.0027(3)
C3 0.0175(5) 0.0158(5) 0.0183(5) -0.0004(4) 0.0013(4) -0.0006(4)
C13 0.0225(5) 0.0135(5) 0.0171(5) 0.0003(4) 0.0000(4) -0.0011(4)
C5 0.0191(5) 0.0166(5) 0.0161(5) -0.0032(4) 0.0014(4) -0.0016(4)
C4 0.0180(5) 0.0161(5) 0.0172(5) -0.0006(4) 0.0016(4) -0.0009(4)
C19 0.0182(5) 0.0153(5) 0.0188(5) 0.0007(4) 0.0016(4) -0.0003(4)
C12 0.0216(5) 0.0148(5) 0.0171(5) 0.0009(4) -0.0014(4) -0.0006(4)
C6 0.0181(5) 0.0176(5) 0.0187(5) 0.0010(4) 0.0028(4) -0.0004(4)
C14 0.0237(5) 0.0176(5) 0.0187(5) 0.0001(4) -0.0025(4) -0.0018(4)
C2 0.0194(5) 0.0201(5) 0.0193(5) 0.0017(4) 0.0002(4) -0.0002(4)
C7 0.0280(6) 0.0202(5) 0.0184(5) -0.0003(4) 0.0029(4) 0.0007(4)
C18 0.0218(5) 0.0201(5) 0.0189(5) -0.0002(4) -0.0013(4) -0.0015(4)
C20 0.0273(6) 0.0178(5) 0.0205(5) -0.0030(4) 0.0002(4) -0.0010(4)
C15 0.0207(5) 0.0241(5) 0.0268(6) 0.0019(4) 0.0006(4) 0.0006(4)
C9 0.0277(6) 0.0185(5) 0.0286(6) 0.0059(4) 0.0070(5) 0.0041(4)
C17 0.0305(6) 0.0262(6) 0.0167(5) -0.0022(4) 0.0001(4) -0.0002(4)
C11 0.0289(6) 0.0191(5) 0.0199(5) -0.0005(4) 0.0007(4) -0.0007(4)
C1 0.0305(6) 0.0191(5) 0.0242(6) 0.0034(4) 0.0005(5) 0.0030(4)
C10 0.0313(6) 0.0243(6) 0.0206(5) 0.0050(4) -0.0003(4) 0.0006(5)
C8 0.0322(6) 0.0172(5) 0.0256(6) -0.0019(4) 0.0080(5) 0.0009(4)
C16 0.0279(6) 0.0267(6) 0.0234(6) -0.0003(4) 0.0071(4) 0.0027(5)

loop_
_atom_type_symbol
_atom_type_description
_atom_type_scat_dispersion_real
_atom_type_scat_dispersion_imag
_atom_type_scat_source
C C 0.0181 0.0091 'International Tables Vol C Tables 4.2.6.8 and 6.1.1.4'
H H 0.0000 0.0000 'International Tables Vol C Tables 4.2.6.8 and 6.1.1.4'
O O 0.0492 0.0322 'International Tables Vol C Tables 4.2.6.8 and 6.1.1.4'

loop_
_exptl_crystal_face_index_h
_exptl_crystal_face_index_k
_exptl_crystal_face_index_l
_exptl_crystal_face_perp_dist
3 8 2 0.0596
3 -8 2 0.0385
-5 1 -1 0.0336
3 -6 4 0.0408
0 -6 -6 0.0150
0 6 6 0.0264
-4 2 -4 0.0331
4 -7 -2 0.0464
4 -2 4 0.0502
1 9 -4 0.0493
5 3 0 0.0595
-3 -8 3 0.0674
-2 2 7 0.0412
1 -1 -7 0.0213

loop_
_geom_angle_atom_site_label_1
_geom_angle_atom_site_label_2
_geom_angle_atom_site_label_3
_geom_angle
_geom_angle_site_symmetry_1
_geom_angle_site_symmetry_3
_geom_angle_publ_flag
C19 O3 C5 108.33(8) . . ?
C4 C3 C2 123.84(9) . . ?
C19 C3 C4 106.67(9) . . ?
C19 C3 C2 129.44(9) . . ?
C14 C13 C12 121.36(9) . . ?
C14 C13 C18 119.67(10) . . ?
C18 C13 C12 118.95(9) . . ?
O3 C5 C6 114.97(8) . . ?
C4 C5 O3 109.15(9) . . ?
C4 C5 C6 135.88(10) . . ?
C3 C4 C12 123.77(9) . . ?
C5 C4 C3 106.44(9) . . ?
C5 C4 C12 129.47(9) . . ?
O3 C19 C3 109.40(9) . . ?
O3 C19 C20 115.26(9) . . ?
C3 C19 C20 135.33(10) . . ?
O2 C12 C13 121.34(9) . . ?
O2 C12 C4 119.05(9) . . ?
C13 C12 C4 119.61(9) . . ?
C7 C6 C5 121.38(9) . . ?
C7 C6 C11 118.44(10) . . ?
C11 C6 C5 120.18(9) . . ?
C13 C14 H14 119.9 . . ?
C15 C14 C13 120.21(10) . . ?
C15 C14 H14 119.9 . . ?
O1 C2 C3 119.22(10) . . ?
O1 C2 C1 121.16(10) . . ?
C3 C2 C1 119.62(9) . . ?
C6 C7 H7 119.7 . . ?
C8 C7 C6 120.68(10) . . ?
C8 C7 H7 119.7 . . ?
C13 C18 H18 120.0 . . ?
C17 C18 C13 119.91(10) . . ?
C17 C18 H18 120.0 . . ?
C19 C20 H20A 109.5 . . ?
C19 C20 H20B 109.5 . . ?
C19 C20 H20C 109.5 . . ?
H20A C20 H20B 109.5 . . ?
H20A C20 H20C 109.5 . . ?
H20B C20 H20C 109.5 . . ?
C14 C15 H15 120.1 . . ?
C16 C15 C14 119.78(10) . . ?
C16 C15 H15 120.1 . . ?
C10 C9 H9 120.3 . . ?
C10 C9 C8 119.33(10) . . ?
C8 C9 H9 120.3 . . ?
C18 C17 H17 119.9 . . ?
C18 C17 C16 120.12(10) . . ?
C16 C17 H17 119.9 . . ?
C6 C11 H11 119.8 . . ?
C10 C11 C6 120.39(10) . . ?
C10 C11 H11 119.8 . . ?
C2 C1 H1A 109.5 . . ?
C2 C1 H1B 109.5 . . ?
C2 C1 H1C 109.5 . . ?
H1A C1 H1B 109.5 . . ?
H1A C1 H1C 109.5 . . ?
H1B C1 H1C 109.5 . . ?
C9 C10 C11 120.72(10) . . ?
C9 C10 H10 119.6 . . ?
C11 C10 H10 119.6 . . ?
C7 C8 C9 120.43(10) . . ?
C7 C8 H8 119.8 . . ?
C9 C8 H8 119.8 . . ?
C15 C16 C17 120.30(10) . . ?
C15 C16 H16 119.8 . . ?
C17 C16 H16 119.8 . . ?

loop_
_geom_bond_atom_site_label_1
_geom_bond_atom_site_label_2
_geom_bond_distance
_geom_bond_site_symmetry_2
_geom_bond_publ_flag
O3 C5 1.3831(12) . ?
O3 C19 1.3566(12) . ?
O2 C12 1.2177(13) . ?
O1 C2 1.2230(13) . ?
C3 C4 1.4437(14) . ?
C3 C19 1.3681(14) . ?
C3 C2 1.4681(14) . ?
C13 C12 1.4857(14) . ?
C13 C14 1.3944(15) . ?
C13 C18 1.3997(14) . ?
C5 C4 1.3601(14) . ?
C5 C6 1.4616(14) . ?
C4 C12 1.5059(14) . ?
C19 C20 1.4890(14) . ?
C6 C7 1.3994(14) . ?
C6 C11 1.4009(15) . ?
C14 H14 0.9500 . ?
C14 C15 1.3903(16) . ?
C2 C1 1.5028(15) . ?
C7 H7 0.9500 . ?
C7 C8 1.3878(15) . ?
C18 H18 0.9500 . ?
C18 C17 1.3835(16) . ?
C20 H20A 0.9800 . ?
C20 H20B 0.9800 . ?
C20 H20C 0.9800 . ?
C15 H15 0.9500 . ?
C15 C16 1.3867(16) . ?
C9 H9 0.9500 . ?
C9 C10 1.3853(16) . ?
C9 C8 1.3885(16) . ?
C17 H17 0.9500 . ?
C17 C16 1.3927(17) . ?
C11 H11 0.9500 . ?
C11 C10 1.3884(15) . ?
C1 H1A 0.9800 . ?
C1 H1B 0.9800 . ?
C1 H1C 0.9800 . ?
C10 H10 0.9500 . ?
C8 H8 0.9500 . ?
C16 H16 0.9500 . ?

loop_
_geom_torsion_atom_site_label_1
_geom_torsion_atom_site_label_2
_geom_torsion_atom_site_label_3
_geom_torsion_atom_site_label_4
_geom_torsion
_geom_torsion_site_symmetry_1
_geom_torsion_site_symmetry_2
_geom_torsion_site_symmetry_3
_geom_torsion_site_symmetry_4
_geom_torsion_publ_flag
O3 C5 C4 C3 0.32(11) . . . . ?
O3 C5 C4 C12 173.93(9) . . . . ?
O3 C5 C6 C7 175.88(9) . . . . ?
O3 C5 C6 C11 -3.05(14) . . . . ?
C3 C4 C12 O2 85.99(13) . . . . ?
C3 C4 C12 C13 -94.47(12) . . . . ?
C13 C14 C15 C16 -0.88(16) . . . . ?
C13 C18 C17 C16 -0.53(17) . . . . ?
C5 O3 C19 C3 1.27(11) . . . . ?
C5 O3 C19 C20 -178.05(9) . . . . ?
C5 C4 C12 O2 -86.62(14) . . . . ?
C5 C4 C12 C13 92.91(13) . . . . ?
C5 C6 C7 C8 -178.12(10) . . . . ?
C5 C6 C11 C10 177.73(10) . . . . ?
C4 C3 C19 O3 -1.05(11) . . . . ?
C4 C3 C19 C20 178.07(11) . . . . ?
C4 C3 C2 O1 6.35(16) . . . . ?
C4 C3 C2 C1 -173.77(10) . . . . ?
C4 C5 C6 C7 -3.95(19) . . . . ?
C4 C5 C6 C11 177.12(11) . . . . ?
C19 O3 C5 C4 -0.98(11) . . . . ?
C19 O3 C5 C6 179.14(8) . . . . ?
C19 C3 C4 C5 0.44(11) . . . . ?
C19 C3 C4 C12 -173.62(9) . . . . ?
C19 C3 C2 O1 -170.77(11) . . . . ?
C19 C3 C2 C1 9.11(17) . . . . ?
C12 C13 C14 C15 -177.95(10) . . . . ?
C12 C13 C18 C17 178.70(9) . . . . ?
C6 C5 C4 C3 -179.84(11) . . . . ?
C6 C5 C4 C12 -6.2(2) . . . . ?
C6 C7 C8 C9 0.01(17) . . . . ?
C6 C11 C10 C9 0.80(18) . . . . ?
C14 C13 C12 O2 159.68(10) . . . . ?
C14 C13 C12 C4 -19.84(14) . . . . ?
C14 C13 C18 C17 0.13(16) . . . . ?
C14 C15 C16 C17 0.48(17) . . . . ?
C2 C3 C4 C5 -177.24(9) . . . . ?
C2 C3 C4 C12 8.70(16) . . . . ?
C2 C3 C19 O3 176.45(10) . . . . ?
C2 C3 C19 C20 -4.4(2) . . . . ?
C7 C6 C11 C10 -1.23(16) . . . . ?
C18 C13 C12 O2 -18.87(15) . . . . ?
C18 C13 C12 C4 161.61(9) . . . . ?
C18 C13 C14 C15 0.58(15) . . . . ?
C18 C17 C16 C15 0.23(17) . . . . ?
C11 C6 C7 C8 0.83(16) . . . . ?
C10 C9 C8 C7 -0.46(17) . . . . ?
C8 C9 C10 C11 0.06(18) . . . . ?

loop_
_exptl_oxdiff_crystal_face_indexfrac_h
_exptl_oxdiff_crystal_face_indexfrac_k
_exptl_oxdiff_crystal_face_indexfrac_l
_exptl_oxdiff_crystal_face_x
_exptl_oxdiff_crystal_face_y
_exptl_oxdiff_crystal_face_z
2.9055 8.3199 1.8533 0.2184 0.9098 -0.3528
3.1586 -7.8343 1.8005 -0.0883 -0.3866 -0.9180
-4.7473 1.4774 -0.8256 0.1808 -0.2691 0.9460
3.2072 -5.8603 3.5936 0.1642 -0.2312 -0.9590
0.0633 -6.3040 -6.1656 -0.8720 -0.4758 0.1150
0.0098 6.2196 6.1941 0.8701 0.4748 -0.1324
-3.7951 1.8485 -4.0000 -0.2535 -0.1427 0.9567
3.5296 -7.4234 -1.9469 -0.5610 -0.3021 -0.7707
3.8338 -2.0251 3.8841 0.2341 0.1321 -0.9632
0.5186 9.4655 -3.9600 -0.3461 0.8364 0.4250
4.7482 2.6586 -0.4043 -0.2585 0.6131 -0.7465
-2.8070 -8.2272 3.0795 0.3834 -0.9206 0.0739
-2.0880 2.2814 6.8709 0.9964 -0.0242 0.0814
0.5743 -0.7733 -7.4735 -0.9620 0.0248 0.2720
